data_4077099
loop_
_publ_author_name
'Carmona, Daniel'
'Lahoz, Fernando J.'
'Elipe, Sergio'
'Oro, Luis A.'
'Lamata, M. Pilar'
'Viguri, Fernando'
'S\'anchez, Fernando'
'Mart\'inez, Sonia'
'Cativiela, Carlos'
'L\'opez-Ram de V\'iu, M. Pilar'

_publ_section_title
;
 Synthesis, Characterization, Properties, and Asymmetric Catalytic
 Diels&#x2212;Alder Reactions of Chiral-at-Metal
 Phosphinooxazoline-Rhodium(III) and &#x2212;Iridium(III)
 Complexes&#x00A7;
;
_journal_issue 23
_journal_name_full Organometallics
_journal_page_first 5100
_journal_paper_doi 10.1021/om020582o
_journal_volume 21
_journal_year 2002
_chemical_absolute_configuration rmad
_chemical_formula_moiety 'C32 H35 Cl N O P Rh 1+, B F4 1-, 0.25 (C4 H10 O)'
_chemical_formula_sum 'C33 H37.5 B Cl F4 N O1.25 P Rh'
_chemical_formula_weight 724.28
_chemical_name_systematic
; 
 ? 
;
_space_group_IT_number 19
_symmetry_cell_setting orthorhombic
_symmetry_space_group_name_Hall 'P 2ac 2ab'
_symmetry_space_group_name_H-M 'P 21 21 21'
_atom_sites_solution_hydrogens geom
_atom_sites_solution_primary direct
_atom_sites_solution_secondary difmap
_audit_creation_method SHELXL-97
_cell_angle_alpha 90.00
_cell_angle_beta 90.00
_cell_angle_gamma 90.00
_cell_formula_units_Z 4
_cell_length_a 10.992(2)
_cell_length_b 14.157(3)
_cell_length_c 22.863(4)
_cell_measurement_reflns_used 96
_cell_measurement_temperature 200(2)
_cell_measurement_theta_max 16
_cell_measurement_theta_min 10
_cell_volume 3557.8(12)
_computing_cell_refinement 'XSCANS v. 2.1 (Siemens)'
_computing_data_collection 'XSCANS v. 2.1 (Siemens)'
_computing_data_reduction 'XSCANS v. 2.1 (Siemens)'
_computing_molecular_graphics 'XP program, SHELXTL v6.10,Bruker2000'
_computing_publication_material 'XCIF program, SHELXTL v6.10,Bruker'
_computing_structure_refinement 'SHELXL-97 (Sheldrick, 1997)'
_computing_structure_solution 'SHELXS-97 (Sheldrick, 1990)'
_diffrn_ambient_temperature 200(2)
_diffrn_measured_fraction_theta_full 0.999
_diffrn_measured_fraction_theta_max 0.999
_diffrn_measurement_device_type 'four circle diffractometer,Siemens P4'
_diffrn_measurement_method '\w/2\q scans'
_diffrn_radiation_monochromator graphite
_diffrn_radiation_source 'fine-focus sealed tube'
_diffrn_radiation_type MoK\a
_diffrn_radiation_wavelength 0.71073
_diffrn_reflns_av_R_equivalents 0.0391
_diffrn_reflns_av_sigmaI/netI 0.1390
_diffrn_reflns_limit_h_max 12
_diffrn_reflns_limit_h_min -12
_diffrn_reflns_limit_k_max 15
_diffrn_reflns_limit_k_min -15
_diffrn_reflns_limit_l_max 25
_diffrn_reflns_limit_l_min -25
_diffrn_reflns_number 5527
_diffrn_reflns_theta_full 23.01
_diffrn_reflns_theta_max 23.01
_diffrn_reflns_theta_min 2.06
_diffrn_standards_decay_% 2.3
_diffrn_standards_interval_count 100
_diffrn_standards_number 3
_exptl_absorpt_coefficient_mu 0.647
_exptl_absorpt_correction_T_max 0.930
_exptl_absorpt_correction_T_min 0.846
_exptl_absorpt_correction_type psi-scan
_exptl_absorpt_process_details
; 
 Azimuthal psi-scans of 7 reflections at 10\% intervals.
 Data corrected with the program XPREP (SHELXTL v. 5 Bruker)
;
_exptl_crystal_colour orange
_exptl_crystal_density_diffrn 1.352
_exptl_crystal_density_method 'not measured'
_exptl_crystal_description 'irregular block'
_exptl_crystal_F_000 1482
_exptl_crystal_size_max 0.16
_exptl_crystal_size_mid 0.12
_exptl_crystal_size_min 0.08
_refine_diff_density_max 0.442
_refine_diff_density_min -0.410
_refine_diff_density_rms 0.094
_refine_ls_abs_structure_details 'Flack H D (1983), Acta Cryst. A39, 876-881'
_refine_ls_abs_structure_Flack -0.03(7)
_refine_ls_extinction_method none
_refine_ls_goodness_of_fit_ref 0.949
_refine_ls_hydrogen_treatment mixed
_refine_ls_matrix_type full
_refine_ls_number_parameters 388
_refine_ls_number_reflns 4878
_refine_ls_number_restraints 30
_refine_ls_restrained_S_all 0.948
_refine_ls_R_factor_all 0.1151
_refine_ls_R_factor_gt 0.0614
_refine_ls_shift/su_max 0.002
_refine_ls_shift/su_mean 0.000
_refine_ls_structure_factor_coef Fsqd
_refine_ls_weighting_details 'calc w=1/[\s^2^(Fo^2^)+(0.0523P)^2^+0.0000P] where P=(Fo^2^+2Fc^2^)/3'
_refine_ls_weighting_scheme calc
_refine_ls_wR_factor_gt 0.1119
_refine_ls_wR_factor_ref 0.1275
_reflns_number_gt 3177
_reflns_number_total 4878
_reflns_threshold_expression >2sigma(I)
_cod_data_source_file om020582o.cif
_cod_data_source_block compound2b
_cod_original_cell_volume 3557.6(13)
_cod_original_sg_symbol_H-M P212121
_cod_original_formula_sum 'C33 H37.50 B Cl F4 N O1.25 P Rh'
_cod_database_code 4077099

loop_
_symmetry_equiv_pos_as_xyz
'x, y, z'
'-x+1/2, -y, z+1/2'
'x+1/2, -y+1/2, -z'
'-x, y+1/2, -z+1/2'

loop_
_atom_site_label
_atom_site_type_symbol
_atom_site_fract_x
_atom_site_fract_y
_atom_site_fract_z
_atom_site_U_iso_or_equiv
_atom_site_adp_type
_atom_site_occupancy
_atom_site_symmetry_multiplicity
_atom_site_calc_flag
_atom_site_refinement_flags
B1 B 0.456(2) 0.1548(14) 0.2988(10) 0.078(6) Uani 1 1 d .
F1 F 0.4140(9) 0.1251(9) 0.2471(5) 0.143(4) Uani 1 1 d .
F2 F 0.4142(9) 0.0980(7) 0.3436(4) 0.128(4) Uani 1 1 d .
F3 F 0.4094(8) 0.2415(7) 0.3087(5) 0.120(4) Uani 1 1 d .
F4 F 0.5775(7) 0.1585(5) 0.2992(4) 0.102(3) Uani 1 1 d .
Rh1 Rh 0.79819(8) 0.29546(6) 0.13136(4) 0.0309(2) Uani 1 1 d .
P1 P 0.9877(2) 0.26845(18) 0.17050(12) 0.0286(7) Uani 1 1 d .
Cl1 Cl 0.8726(2) 0.2433(2) 0.03773(11) 0.0439(8) Uani 1 1 d .
C1 C 1.0467(8) 0.1542(7) 0.1478(4) 0.029(3) Uani 1 1 d .
C2 C 0.9715(9) 0.0754(7) 0.1452(4) 0.026(3) Uani 1 1 d .
C3 C 1.0249(9) -0.0143(7) 0.1312(6) 0.044(3) Uani 1 1 d .
H3 H 0.9739 -0.0681 0.1271 0.042(8) Uiso 1 1 calc R
C4 C 1.1475(10) -0.0240(7) 0.1238(6) 0.050(3) Uani 1 1 d .
H4 H 1.1814 -0.0842 0.1152 0.042(8) Uiso 1 1 calc R
C5 C 1.2216(10) 0.0539(7) 0.1287(5) 0.046(3) Uani 1 1 d .
H5 H 1.3067 0.0478 0.1225 0.042(8) Uiso 1 1 calc R
C6 C 1.1725(9) 0.1411(6) 0.1425(4) 0.030(3) Uani 1 1 d .
H6 H 1.2254 0.1933 0.1485 0.042(8) Uiso 1 1 calc R
C7 C 0.9967(10) 0.2563(7) 0.2501(5) 0.036(3) Uani 1 1 d .
C8 C 1.1093(10) 0.2528(7) 0.2786(5) 0.044(3) Uani 1 1 d .
H8 H 1.1830 0.2607 0.2575 0.042(8) Uiso 1 1 calc R
C9 C 1.1108(10) 0.2373(7) 0.3387(5) 0.039(3) Uani 1 1 d .
H9 H 1.1864 0.2371 0.3588 0.042(8) Uiso 1 1 calc R
C10 C 1.0044(10) 0.2221(7) 0.3697(5) 0.048(3) Uani 1 1 d .
H10 H 1.0078 0.2096 0.4105 0.042(8) Uiso 1 1 calc R
C11 C 0.8932(11) 0.2252(7) 0.3415(4) 0.042(3) Uani 1 1 d .
H11 H 0.8198 0.2163 0.3628 0.042(8) Uiso 1 1 calc R
C12 C 0.8903(10) 0.2416(7) 0.2817(5) 0.040(3) Uani 1 1 d .
H12 H 0.8143 0.2428 0.2619 0.042(8) Uiso 1 1 calc R
C13 C 1.1023(10) 0.3530(7) 0.1482(5) 0.036(3) Uani 1 1 d .
C14 C 1.1443(10) 0.4225(7) 0.1872(5) 0.040(3) Uani 1 1 d .
H14 H 1.1198 0.4214 0.2270 0.042(8) Uiso 1 1 calc R
C15 C 1.2235(11) 0.4945(8) 0.1666(6) 0.048(3) Uani 1 1 d .
H15 H 1.2515 0.5423 0.1925 0.042(8) Uiso 1 1 calc R
C16 C 1.2594(12) 0.4948(9) 0.1093(6) 0.054(4) Uani 1 1 d .
H16 H 1.3125 0.5430 0.0959 0.042(8) Uiso 1 1 calc R
C17 C 1.2194(12) 0.4254(8) 0.0699(5) 0.050(3) Uani 1 1 d .
H17 H 1.2464 0.4258 0.0305 0.042(8) Uiso 1 1 calc R
C18 C 1.1396(10) 0.3559(8) 0.0896(5) 0.036(3) Uani 1 1 d .
H18 H 1.1100 0.3098 0.0629 0.042(8) Uiso 1 1 calc R
C19 C 0.6697(10) 0.3958(8) 0.0860(6) 0.046(4) Uani 1 1 d U
C20 C 0.6059(9) 0.3609(7) 0.1347(7) 0.050(3) Uani 1 1 d U
C21 C 0.6764(10) 0.3822(7) 0.1875(6) 0.042(3) Uani 1 1 d U
C22 C 0.7821(13) 0.4394(7) 0.1672(5) 0.041(3) Uani 1 1 d U
C23 C 0.7781(11) 0.4411(8) 0.1057(5) 0.038(3) Uani 1 1 d U
C24 C 0.6255(12) 0.3918(9) 0.0239(5) 0.069(4) Uani 1 1 d .
H24A H 0.5780 0.4486 0.0152 0.077(10) Uiso 1 1 calc R
H24B H 0.5743 0.3357 0.0186 0.077(10) Uiso 1 1 calc R
H24C H 0.6954 0.3882 -0.0026 0.077(10) Uiso 1 1 calc R
C25 C 0.4810(9) 0.3169(8) 0.1387(6) 0.070(4) Uani 1 1 d .
H25A H 0.4788 0.2727 0.1717 0.077(10) Uiso 1 1 calc R
H25B H 0.4631 0.2829 0.1024 0.077(10) Uiso 1 1 calc R
H25C H 0.4202 0.3665 0.1447 0.077(10) Uiso 1 1 calc R
C26 C 0.6342(12) 0.3729(10) 0.2497(5) 0.064(4) Uani 1 1 d .
H26A H 0.5788 0.4250 0.2591 0.077(10) Uiso 1 1 calc R
H26B H 0.7046 0.3750 0.2760 0.077(10) Uiso 1 1 calc R
H26C H 0.5916 0.3126 0.2547 0.077(10) Uiso 1 1 calc R
C27 C 0.8610(11) 0.4944(7) 0.2097(5) 0.046(3) Uani 1 1 d .
H27A H 0.9329 0.5185 0.1891 0.077(10) Uiso 1 1 calc R
H27B H 0.8867 0.4529 0.2416 0.077(10) Uiso 1 1 calc R
H27C H 0.8144 0.5475 0.2256 0.077(10) Uiso 1 1 calc R
C28 C 0.8658(11) 0.4927(9) 0.0673(5) 0.060(4) Uani 1 1 d .
H28A H 0.8695 0.4617 0.0290 0.077(10) Uiso 1 1 calc R
H28B H 0.9467 0.4920 0.0853 0.077(10) Uiso 1 1 calc R
H28C H 0.8387 0.5582 0.0623 0.077(10) Uiso 1 1 calc R
N1 N 0.7644(8) 0.1508(6) 0.1494(4) 0.038(3) Uani 1 1 d .
O1 O 0.7863(7) -0.0068(5) 0.1608(3) 0.046(2) Uani 1 1 d .
C29 C 0.8364(10) 0.0805(8) 0.1512(5) 0.038(3) Uani 1 1 d .
C30 C 0.6583(9) 0.0105(8) 0.1729(5) 0.042(3) Uani 1 1 d .
H30A H 0.6414 0.0079 0.2155 0.025(11) Uiso 1 1 calc R
H30B H 0.6058 -0.0358 0.1526 0.025(11) Uiso 1 1 calc R
C31 C 0.6393(10) 0.1104(9) 0.1488(5) 0.044(4) Uani 1 1 d .
H31 H 0.5845 0.1475 0.1751 0.025(11) Uiso 1 1 calc R
C32 C 0.5899(10) 0.1105(9) 0.0862(5) 0.053(4) Uani 1 1 d .
H32A H 0.6360 0.0653 0.0624 0.025(11) Uiso 1 1 calc R
H32B H 0.5981 0.1739 0.0694 0.025(11) Uiso 1 1 calc R
H32C H 0.5038 0.0923 0.0866 0.025(11) Uiso 1 1 calc R

loop_
_atom_site_aniso_label
_atom_site_aniso_U_11
_atom_site_aniso_U_22
_atom_site_aniso_U_33
_atom_site_aniso_U_23
_atom_site_aniso_U_13
_atom_site_aniso_U_12
B1 0.091(16) 0.059(13) 0.083(15) -0.025(12) 0.011(13) -0.033(12)
F1 0.112(8) 0.194(12) 0.122(9) -0.017(8) 0.020(7) -0.040(8)
F2 0.152(9) 0.106(7) 0.127(8) 0.043(6) -0.012(7) -0.066(7)
F3 0.082(6) 0.079(7) 0.198(11) -0.003(7) 0.052(7) -0.003(5)
F4 0.057(5) 0.062(6) 0.187(10) 0.032(6) -0.007(6) 0.007(4)
Rh1 0.0287(4) 0.0283(4) 0.0356(4) -0.0032(5) -0.0055(5) 0.0021(5)
P1 0.0262(15) 0.0248(17) 0.0347(17) -0.0018(13) -0.0055(13) 0.0012(13)
Cl1 0.0461(18) 0.0505(19) 0.0351(16) -0.0071(14) -0.0008(14) -0.0050(15)
C1 0.022(6) 0.026(6) 0.038(8) 0.001(5) -0.007(5) 0.000(5)
C2 0.036(6) 0.021(6) 0.022(7) 0.003(5) 0.009(5) 0.004(5)
C3 0.046(7) 0.034(6) 0.051(7) -0.009(7) -0.004(8) -0.005(6)
C4 0.057(8) 0.020(6) 0.072(9) 0.008(7) 0.005(8) 0.007(6)
C5 0.035(7) 0.047(7) 0.058(7) 0.011(8) 0.001(8) 0.015(6)
C6 0.037(7) 0.021(5) 0.031(7) 0.004(5) -0.007(5) -0.002(5)
C7 0.040(6) 0.021(6) 0.046(6) -0.011(5) -0.004(6) 0.004(5)
C8 0.048(7) 0.039(7) 0.044(7) -0.006(6) -0.002(6) -0.001(6)
C9 0.050(7) 0.029(7) 0.037(7) -0.004(5) -0.014(6) 0.014(6)
C10 0.073(8) 0.043(7) 0.030(6) -0.007(7) -0.003(8) 0.005(7)
C11 0.058(7) 0.039(8) 0.029(6) -0.001(5) 0.009(6) -0.005(6)
C12 0.048(7) 0.033(7) 0.039(7) -0.007(6) 0.001(6) 0.007(6)
C13 0.045(7) 0.018(6) 0.044(8) -0.010(5) -0.010(6) 0.005(5)
C14 0.047(7) 0.036(7) 0.036(7) 0.005(6) -0.005(6) 0.009(6)
C15 0.041(8) 0.029(7) 0.074(9) -0.017(8) -0.038(8) -0.001(6)
C16 0.057(9) 0.034(7) 0.071(10) 0.008(7) -0.013(8) -0.005(6)
C17 0.070(10) 0.040(7) 0.041(7) 0.010(6) -0.026(8) 0.001(7)
C18 0.046(7) 0.025(7) 0.036(7) 0.000(6) 0.000(6) -0.009(6)
C19 0.030(8) 0.035(7) 0.073(9) -0.015(7) -0.014(7) 0.012(6)
C20 0.032(6) 0.035(6) 0.082(9) -0.003(8) -0.016(8) 0.006(6)
C21 0.036(8) 0.024(6) 0.064(8) -0.008(6) 0.016(7) 0.012(6)
C22 0.052(8) 0.014(6) 0.059(8) -0.004(6) 0.012(8) 0.022(6)
C23 0.030(7) 0.034(7) 0.049(7) -0.001(6) 0.002(6) 0.009(6)
C24 0.079(10) 0.051(9) 0.075(10) -0.006(8) -0.045(9) 0.015(8)
C25 0.040(7) 0.069(10) 0.102(12) -0.011(10) -0.013(8) 0.019(7)
C26 0.064(9) 0.074(10) 0.053(8) -0.012(7) 0.021(8) 0.009(8)
C27 0.073(9) 0.017(6) 0.049(8) -0.002(6) -0.010(7) 0.005(6)
C28 0.076(10) 0.044(8) 0.061(9) 0.007(7) -0.014(8) -0.005(8)
N1 0.031(5) 0.039(6) 0.046(7) -0.015(5) -0.002(5) -0.004(5)
O1 0.035(5) 0.033(4) 0.069(5) -0.002(4) 0.009(5) -0.015(5)
C29 0.041(7) 0.029(6) 0.045(8) -0.004(6) -0.002(5) -0.015(6)
C30 0.042(7) 0.049(8) 0.034(7) 0.002(6) 0.018(6) -0.021(6)
C31 0.027(7) 0.059(9) 0.046(9) -0.002(7) 0.016(6) -0.016(6)
C32 0.026(7) 0.075(10) 0.057(9) -0.004(8) 0.002(6) -0.020(7)

loop_
_atom_type_symbol
_atom_type_description
_atom_type_scat_dispersion_real
_atom_type_scat_dispersion_imag
_atom_type_scat_source
C C 0.0033 0.0016 'International Tables Vol C Tables 4.2.6.8 and 6.1.1.4'
H H 0.0000 0.0000 'International Tables Vol C Tables 4.2.6.8 and 6.1.1.4'
B B 0.0013 0.0007 'International Tables Vol C Tables 4.2.6.8 and 6.1.1.4'
N N 0.0061 0.0033 'International Tables Vol C Tables 4.2.6.8 and 6.1.1.4'
O O 0.0106 0.0060 'International Tables Vol C Tables 4.2.6.8 and 6.1.1.4'
F F 0.0171 0.0103 'International Tables Vol C Tables 4.2.6.8 and 6.1.1.4'
P P 0.1023 0.0942 'International Tables Vol C Tables 4.2.6.8 and 6.1.1.4'
Cl Cl 0.1484 0.1585 'International Tables Vol C Tables 4.2.6.8 and 6.1.1.4'
Rh Rh -1.1178 0.9187 'International Tables Vol C Tables 4.2.6.8 and 6.1.1.4'

loop_
_geom_angle_atom_site_label_1
_geom_angle_atom_site_label_2
_geom_angle_atom_site_label_3
_geom_angle
F1 B1 F4 111.3(17)
F1 B1 F3 108(2)
F4 B1 F3 110.0(14)
F1 B1 F2 111.0(14)
F4 B1 F2 110.5(19)
F3 B1 F2 106.3(16)
N1 Rh1 C23 163.4(4)
N1 Rh1 C22 143.7(4)
C23 Rh1 C22 37.6(4)
N1 Rh1 C21 108.4(4)
C23 Rh1 C21 64.3(4)
C22 Rh1 C21 39.3(4)
N1 Rh1 C19 126.0(4)
C23 Rh1 C19 37.6(4)
C22 Rh1 C19 62.5(5)
C21 Rh1 C19 62.7(4)
N1 Rh1 P1 85.6(2)
C23 Rh1 P1 111.0(3)
C22 Rh1 P1 94.7(4)
C21 Rh1 P1 114.4(3)
C19 Rh1 P1 148.3(3)
N1 Rh1 C20 102.7(4)
C23 Rh1 C20 62.0(4)
C22 Rh1 C20 62.8(5)
C21 Rh1 C20 37.7(4)
C19 Rh1 C20 35.9(4)
P1 Rh1 C20 152.0(4)
N1 Rh1 Cl1 86.4(3)
C23 Rh1 Cl1 95.0(3)
C22 Rh1 Cl1 129.9(3)
C21 Rh1 Cl1 152.5(3)
C19 Rh1 Cl1 89.8(3)
P1 Rh1 Cl1 89.28(10)
C20 Rh1 Cl1 117.6(4)
C13 P1 C1 105.0(5)
C13 P1 C7 107.7(5)
C1 P1 C7 100.4(5)
C13 P1 Rh1 114.3(3)
C1 P1 Rh1 111.1(3)
C7 P1 Rh1 116.9(4)
C2 C1 C6 118.5(9)
C2 C1 P1 120.9(7)
C6 C1 P1 119.7(7)
C1 C2 C3 118.5(9)
C1 C2 C29 123.3(9)
C3 C2 C29 118.0(9)
C4 C3 C2 121.4(10)
C4 C3 H3 119.3
C2 C3 H3 119.3
C3 C4 C5 119.6(10)
C3 C4 H4 120.2
C5 C4 H4 120.2
C4 C5 C6 120.2(10)
C4 C5 H5 119.9
C6 C5 H5 119.9
C5 C6 C1 121.5(9)
C5 C6 H6 119.2
C1 C6 H6 119.2
C12 C7 C8 119.8(10)
C12 C7 P1 119.0(8)
C8 C7 P1 120.9(9)
C9 C8 C7 118.4(11)
C9 C8 H8 120.8
C7 C8 H8 120.8
C10 C9 C8 121.3(11)
C10 C9 H9 119.3
C8 C9 H9 119.3
C11 C10 C9 120.2(11)
C11 C10 H10 119.9
C9 C10 H10 119.9
C10 C11 C12 119.0(11)
C10 C11 H11 120.5
C12 C11 H11 120.5
C11 C12 C7 121.2(11)
C11 C12 H12 119.4
C7 C12 H12 119.4
C18 C13 C14 119.3(11)
C18 C13 P1 119.4(8)
C14 C13 P1 120.9(9)
C13 C14 C15 119.6(11)
C13 C14 H14 120.2
C15 C14 H14 120.2
C16 C15 C14 119.7(12)
C16 C15 H15 120.2
C14 C15 H15 120.2
C15 C16 C17 121.5(13)
C15 C16 H16 119.2
C17 C16 H16 119.2
C18 C17 C16 119.0(11)
C18 C17 H17 120.5
C16 C17 H17 120.5
C17 C18 C13 120.8(11)
C17 C18 H18 119.6
C13 C18 H18 119.6
C20 C19 C23 108.9(11)
C20 C19 C24 125.0(12)
C23 C19 C24 125.9(13)
C20 C19 Rh1 74.2(7)
C23 C19 Rh1 67.3(6)
C24 C19 Rh1 127.8(8)
C19 C20 C21 108.4(9)
C19 C20 C25 130.4(13)
C21 C20 C25 121.0(14)
C19 C20 Rh1 70.0(6)
C21 C20 Rh1 68.0(6)
C25 C20 Rh1 131.9(7)
C20 C21 C22 105.6(11)
C20 C21 C26 126.8(11)
C22 C21 C26 125.6(12)
C20 C21 Rh1 74.3(6)
C22 C21 Rh1 69.6(6)
C26 C21 Rh1 133.1(8)
C23 C22 C21 107.2(13)
C23 C22 C27 130.4(12)
C21 C22 C27 121.8(11)
C23 C22 Rh1 69.3(7)
C21 C22 Rh1 71.1(6)
C27 C22 Rh1 131.8(8)
C22 C23 C19 109.6(13)
C22 C23 C28 125.2(12)
C19 C23 C28 124.9(11)
C22 C23 Rh1 73.1(7)
C19 C23 Rh1 75.0(7)
C28 C23 Rh1 124.1(8)
C19 C24 H24A 109.5
C19 C24 H24B 109.5
H24A C24 H24B 109.5
C19 C24 H24C 109.5
H24A C24 H24C 109.5
H24B C24 H24C 109.5
C20 C25 H25A 109.5
C20 C25 H25B 109.5
H25A C25 H25B 109.5
C20 C25 H25C 109.5
H25A C25 H25C 109.5
H25B C25 H25C 109.5
C21 C26 H26A 109.5
C21 C26 H26B 109.5
H26A C26 H26B 109.5
C21 C26 H26C 109.5
H26A C26 H26C 109.5
H26B C26 H26C 109.5
C22 C27 H27A 109.5
C22 C27 H27B 109.5
H27A C27 H27B 109.5
C22 C27 H27C 109.5
H27A C27 H27C 109.5
H27B C27 H27C 109.5
C23 C28 H28A 109.5
C23 C28 H28B 109.5
H28A C28 H28B 109.5
C23 C28 H28C 109.5
H28A C28 H28C 109.5
H28B C28 H28C 109.5
C29 N1 C31 106.0(9)
C29 N1 Rh1 130.7(7)
C31 N1 Rh1 122.0(7)
C29 O1 C30 105.5(8)
N1 C29 O1 117.4(10)
N1 C29 C2 130.8(10)
O1 C29 C2 111.8(10)
O1 C30 C31 102.6(8)
O1 C30 H30A 111.3
C31 C30 H30A 111.3
O1 C30 H30B 111.3
C31 C30 H30B 111.3
H30A C30 H30B 109.2
N1 C31 C32 109.7(9)
N1 C31 C30 103.0(9)
C32 C31 C30 112.7(10)
N1 C31 H31 110.4
C32 C31 H31 110.4
C30 C31 H31 110.4
C31 C32 H32A 109.5
C31 C32 H32B 109.5
H32A C32 H32B 109.5
C31 C32 H32C 109.5
H32A C32 H32C 109.5
H32B C32 H32C 109.5

loop_
_geom_bond_atom_site_label_1
_geom_bond_atom_site_label_2
_geom_bond_distance
B1 F1 1.34(2)
B1 F4 1.34(2)
B1 F3 1.35(2)
B1 F2 1.38(2)
Rh1 N1 2.122(9)
Rh1 C23 2.155(11)
Rh1 C22 2.204(10)
Rh1 C21 2.223(11)
Rh1 C19 2.256(11)
Rh1 P1 2.299(3)
Rh1 C20 2.309(10)
Rh1 Cl1 2.407(3)
P1 C13 1.811(11)
P1 C1 1.818(10)
P1 C7 1.831(11)
C1 C2 1.390(13)
C1 C6 1.400(12)
C2 C3 1.435(13)
C2 C29 1.493(14)
C3 C4 1.364(13)
C3 H3 0.9500
C4 C5 1.375(13)
C4 H4 0.9500
C5 C6 1.384(12)
C5 H5 0.9500
C6 H6 0.9500
C7 C12 1.390(14)
C7 C8 1.400(14)
C8 C9 1.390(13)
C8 H8 0.9500
C9 C10 1.384(13)
C9 H9 0.9500
C10 C11 1.382(14)
C10 H10 0.9500
C11 C12 1.387(13)
C11 H11 0.9500
C12 H12 0.9500
C13 C18 1.403(14)
C13 C14 1.405(14)
C14 C15 1.420(15)
C14 H14 0.9500
C15 C16 1.368(15)
C15 H15 0.9500
C16 C17 1.403(15)
C16 H16 0.9500
C17 C18 1.392(14)
C17 H17 0.9500
C18 H18 0.9500
C19 C20 1.406(16)
C19 C23 1.426(15)
C19 C24 1.501(15)
C20 C21 1.466(16)
C20 C25 1.510(14)
C21 C22 1.490(16)
C21 C26 1.503(15)
C22 C23 1.407(14)
C22 C27 1.517(15)
C23 C28 1.496(15)
C24 H24A 0.9800
C24 H24B 0.9800
C24 H24C 0.9800
C25 H25A 0.9800
C25 H25B 0.9800
C25 H25C 0.9800
C26 H26A 0.9800
C26 H26B 0.9800
C26 H26C 0.9800
C27 H27A 0.9800
C27 H27B 0.9800
C27 H27C 0.9800
C28 H28A 0.9800
C28 H28B 0.9800
C28 H28C 0.9800
N1 C29 1.272(12)
N1 C31 1.489(12)
O1 C29 1.370(12)
O1 C30 1.455(11)
C30 C31 1.534(15)
C30 H30A 0.9900
C30 H30B 0.9900
C31 C32 1.531(15)
C31 H31 1.0000
C32 H32A 0.9800
C32 H32B 0.9800
C32 H32C 0.9800

loop_
_geom_torsion_atom_site_label_1
_geom_torsion_atom_site_label_2
_geom_torsion_atom_site_label_3
_geom_torsion_atom_site_label_4
_geom_torsion
N1 Rh1 P1 C13 158.6(5)
C23 Rh1 P1 C13 -22.8(5)
C22 Rh1 P1 C13 -57.8(5)
C21 Rh1 P1 C13 -93.2(5)
C19 Rh1 P1 C13 -16.3(8)
C20 Rh1 P1 C13 -92.4(8)
Cl1 Rh1 P1 C13 72.2(4)
N1 Rh1 P1 C1 40.0(4)
C23 Rh1 P1 C1 -141.4(5)
C22 Rh1 P1 C1 -176.4(5)
C21 Rh1 P1 C1 148.2(5)
C19 Rh1 P1 C1 -134.9(7)
C20 Rh1 P1 C1 149.0(8)
Cl1 Rh1 P1 C1 -46.4(3)
N1 Rh1 P1 C7 -74.4(4)
C23 Rh1 P1 C7 104.2(5)
C22 Rh1 P1 C7 69.2(5)
C21 Rh1 P1 C7 33.8(5)
C19 Rh1 P1 C7 110.7(7)
C20 Rh1 P1 C7 34.6(8)
Cl1 Rh1 P1 C7 -160.8(4)
C13 P1 C1 C2 -164.7(8)
C7 P1 C1 C2 83.7(9)
Rh1 P1 C1 C2 -40.6(9)
C13 P1 C1 C6 26.3(9)
C7 P1 C1 C6 -85.3(9)
Rh1 P1 C1 C6 150.4(7)
C6 C1 C2 C3 -6.2(15)
P1 C1 C2 C3 -175.3(8)
C6 C1 C2 C29 179.0(9)
P1 C1 C2 C29 9.9(14)
C1 C2 C3 C4 3.5(18)
C29 C2 C3 C4 178.6(12)
C2 C3 C4 C5 -1(2)
C3 C4 C5 C6 2(2)
C4 C5 C6 C1 -4.5(18)
C2 C1 C6 C5 6.9(16)
P1 C1 C6 C5 176.2(8)
C13 P1 C7 C12 145.0(8)
C1 P1 C7 C12 -105.4(8)
Rh1 P1 C7 C12 14.9(9)
C13 P1 C7 C8 -41.0(9)
C1 P1 C7 C8 68.6(9)
Rh1 P1 C7 C8 -171.1(7)
C12 C7 C8 C9 -1.9(15)
P1 C7 C8 C9 -175.9(8)
C7 C8 C9 C10 2.4(15)
C8 C9 C10 C11 -2.2(16)
C9 C10 C11 C12 1.4(16)
C10 C11 C12 C7 -1.0(16)
C8 C7 C12 C11 1.3(15)
P1 C7 C12 C11 175.3(8)
C1 P1 C13 C18 55.3(10)
C7 P1 C13 C18 161.7(9)
Rh1 P1 C13 C18 -66.7(9)
C1 P1 C13 C14 -131.9(9)
C7 P1 C13 C14 -25.5(10)
Rh1 P1 C13 C14 106.1(8)
C18 C13 C14 C15 0.1(16)
P1 C13 C14 C15 -172.7(8)
C13 C14 C15 C16 -0.8(17)
C14 C15 C16 C17 0.2(19)
C15 C16 C17 C18 1.2(18)
C16 C17 C18 C13 -2.0(17)
C14 C13 C18 C17 1.3(17)
P1 C13 C18 C17 174.3(8)
N1 Rh1 C19 C20 57.3(8)
C23 Rh1 C19 C20 -118.9(10)
C22 Rh1 C19 C20 -80.8(8)
C21 Rh1 C19 C20 -36.3(7)
P1 Rh1 C19 C20 -129.0(8)
Cl1 Rh1 C19 C20 142.7(7)
N1 Rh1 C19 C23 176.3(7)
C22 Rh1 C19 C23 38.1(7)
C21 Rh1 C19 C23 82.6(7)
P1 Rh1 C19 C23 -10.1(11)
C20 Rh1 C19 C23 118.9(10)
Cl1 Rh1 C19 C23 -98.4(7)
N1 Rh1 C19 C24 -65.0(13)
C23 Rh1 C19 C24 118.7(15)
C22 Rh1 C19 C24 156.8(13)
C21 Rh1 C19 C24 -158.6(14)
P1 Rh1 C19 C24 108.7(11)
C20 Rh1 C19 C24 -122.3(15)
Cl1 Rh1 C19 C24 20.4(11)
C23 C19 C20 C21 -1.4(12)
C24 C19 C20 C21 -177.4(11)
Rh1 C19 C20 C21 57.2(7)
C23 C19 C20 C25 172.8(11)
C24 C19 C20 C25 -3.2(19)
Rh1 C19 C20 C25 -128.6(12)
C23 C19 C20 Rh1 -58.6(8)
C24 C19 C20 Rh1 125.4(12)
N1 Rh1 C20 C19 -135.7(7)
C23 Rh1 C20 C19 37.2(6)
C22 Rh1 C20 C19 79.9(7)
C21 Rh1 C20 C19 120.6(9)
P1 Rh1 C20 C19 119.5(9)
Cl1 Rh1 C20 C19 -43.1(7)
N1 Rh1 C20 C21 103.7(7)
C23 Rh1 C20 C21 -83.4(7)
C22 Rh1 C20 C21 -40.7(6)
C19 Rh1 C20 C21 -120.6(9)
P1 Rh1 C20 C21 -1.2(11)
Cl1 Rh1 C20 C21 -163.8(6)
N1 Rh1 C20 C25 -8.9(16)
C23 Rh1 C20 C25 164.1(17)
C22 Rh1 C20 C25 -153.3(17)
C21 Rh1 C20 C25 -112.6(18)
C19 Rh1 C20 C25 126.8(19)
P1 Rh1 C20 C25 -113.7(13)
Cl1 Rh1 C20 C25 83.7(15)
C19 C20 C21 C22 4.6(11)
C25 C20 C21 C22 -170.2(9)
Rh1 C20 C21 C22 63.0(6)
C19 C20 C21 C26 168.9(11)
C25 C20 C21 C26 -5.9(17)
Rh1 C20 C21 C26 -132.6(12)
C19 C20 C21 Rh1 -58.4(8)
C25 C20 C21 Rh1 126.7(10)
N1 Rh1 C21 C20 -87.1(7)
C23 Rh1 C21 C20 76.8(7)
C22 Rh1 C21 C20 113.7(10)
C19 Rh1 C21 C20 34.6(6)
P1 Rh1 C21 C20 179.4(6)
Cl1 Rh1 C21 C20 32.4(11)
N1 Rh1 C21 C22 159.2(7)
C23 Rh1 C21 C22 -36.9(7)
C19 Rh1 C21 C22 -79.1(7)
P1 Rh1 C21 C22 65.7(7)
C20 Rh1 C21 C22 -113.7(10)
Cl1 Rh1 C21 C22 -81.3(10)
N1 Rh1 C21 C26 39.0(13)
C23 Rh1 C21 C26 -157.1(14)
C22 Rh1 C21 C26 -120.2(15)
C19 Rh1 C21 C26 160.7(14)
P1 Rh1 C21 C26 -54.5(12)
C20 Rh1 C21 C26 126.1(15)
Cl1 Rh1 C21 C26 158.5(9)
C20 C21 C22 C23 -6.1(12)
C26 C21 C22 C23 -170.7(11)
Rh1 C21 C22 C23 60.2(8)
C20 C21 C22 C27 165.6(9)
C26 C21 C22 C27 1.1(16)
Rh1 C21 C22 C27 -128.1(10)
C20 C21 C22 Rh1 -66.3(7)
C26 C21 C22 Rh1 129.1(11)
N1 Rh1 C22 C23 -152.3(7)
C21 Rh1 C22 C23 -117.6(12)
C19 Rh1 C22 C23 -38.1(8)
P1 Rh1 C22 C23 118.8(8)
C20 Rh1 C22 C23 -78.6(10)
Cl1 Rh1 C22 C23 25.8(11)
N1 Rh1 C22 C21 -34.7(11)
C23 Rh1 C22 C21 117.6(12)
C19 Rh1 C22 C21 79.5(7)
P1 Rh1 C22 C21 -123.6(7)
C20 Rh1 C22 C21 39.0(7)
Cl1 Rh1 C22 C21 143.4(6)
N1 Rh1 C22 C27 81.4(13)
C23 Rh1 C22 C27 -126.3(16)
C21 Rh1 C22 C27 116.1(14)
C19 Rh1 C22 C27 -164.4(13)
P1 Rh1 C22 C27 -7.5(11)
C20 Rh1 C22 C27 155.1(13)
Cl1 Rh1 C22 C27 -100.5(11)
C21 C22 C23 C19 5.4(14)
C27 C22 C23 C19 -165.3(10)
Rh1 C22 C23 C19 66.7(8)
C21 C22 C23 C28 178.5(10)
C27 C22 C23 C28 8(2)
Rh1 C22 C23 C28 -120.2(12)
C21 C22 C23 Rh1 -61.3(7)
C27 C22 C23 Rh1 127.9(13)
C20 C19 C23 C22 -2.6(14)
C24 C19 C23 C22 173.3(11)
Rh1 C19 C23 C22 -65.5(9)
C20 C19 C23 C28 -175.7(11)
C24 C19 C23 C28 0.2(18)
Rh1 C19 C23 C28 121.4(12)
C20 C19 C23 Rh1 62.9(8)
C24 C19 C23 Rh1 -121.2(11)
N1 Rh1 C23 C22 105.7(15)
C21 Rh1 C23 C22 38.5(8)
C19 Rh1 C23 C22 116.3(12)
P1 Rh1 C23 C22 -69.3(9)
C20 Rh1 C23 C22 80.9(10)
Cl1 Rh1 C23 C22 -160.4(8)
N1 Rh1 C23 C19 -10.6(19)
C22 Rh1 C23 C19 -116.3(12)
C21 Rh1 C23 C19 -77.8(7)
P1 Rh1 C23 C19 174.4(6)
C20 Rh1 C23 C19 -35.5(7)
Cl1 Rh1 C23 C19 83.2(7)
N1 Rh1 C23 C28 -132.9(13)
C22 Rh1 C23 C28 121.4(15)
C21 Rh1 C23 C28 159.9(12)
C19 Rh1 C23 C28 -122.3(13)
P1 Rh1 C23 C28 52.1(10)
C20 Rh1 C23 C28 -157.7(12)
Cl1 Rh1 C23 C28 -39.0(10)
C23 Rh1 N1 C29 154.9(13)
C22 Rh1 N1 C29 -121.6(11)
C21 Rh1 N1 C29 -144.0(11)
C19 Rh1 N1 C29 146.9(10)
P1 Rh1 N1 C29 -29.8(10)
C20 Rh1 N1 C29 177.3(11)
Cl1 Rh1 N1 C29 59.8(11)
C23 Rh1 N1 C31 -10(2)
C22 Rh1 N1 C31 73.4(12)
C21 Rh1 N1 C31 51.0(10)
C19 Rh1 N1 C31 -18.1(11)
P1 Rh1 N1 C31 165.3(9)
C20 Rh1 N1 C31 12.3(10)
Cl1 Rh1 N1 C31 -105.2(9)
C31 N1 C29 O1 -9.4(14)
Rh1 N1 C29 O1 -176.2(6)
C31 N1 C29 C2 171.3(10)
Rh1 N1 C29 C2 4.5(19)
C30 O1 C29 N1 -6.3(13)
C30 O1 C29 C2 173.1(9)
C1 C2 C29 N1 13.6(19)
C3 C2 C29 N1 -161.2(12)
C1 C2 C29 O1 -165.7(9)
C3 C2 C29 O1 19.5(13)
C29 O1 C30 C31 18.2(11)
C29 N1 C31 C32 -100.1(11)
Rh1 N1 C31 C32 68.1(12)
C29 N1 C31 C30 20.1(13)
Rh1 N1 C31 C30 -171.8(6)
O1 C30 C31 N1 -22.9(11)
O1 C30 C31 C32 95.1(10)
